data_1542960
loop_
_publ_author_name
'Wu, Qing-Feng'
'Zheng, Chao'
'Zhuo, Chun-Xiang'
'You, Shu-Li'

_publ_section_title
;
 Highly efficient synthesis and stereoselective migration reactions of
 chiral five-membered aza-spiroindolenines: scope and mechanistic
 understanding
;
_journal_issue 7
_journal_name_full 'Chem. Sci.'
_journal_page_first 4453
_journal_paper_doi 10.1039/C6SC00176A
_journal_volume 7
_journal_year 2016
_chemical_absolute_configuration ad
_chemical_formula_sum 'C20 H20 N2 O2 S'
_chemical_formula_weight 352.44
_chemical_name_systematic
; 
 ? 
;
_space_group_IT_number 19
_symmetry_cell_setting orthorhombic
_symmetry_space_group_name_Hall 'P 2ac 2ab'
_symmetry_space_group_name_H-M 'P 21 21 21'
_atom_sites_solution_hydrogens geom
_atom_sites_solution_primary direct
_atom_sites_solution_secondary difmap
_audit_creation_method SHELXL-97
_audit_update_record
;
2014-08-08 deposited with the CCDC.
2016-03-29 downloaded from the CCDC.
;
_cell_angle_alpha 90.00
_cell_angle_beta 90.00
_cell_angle_gamma 90.00
_cell_formula_units_Z 4
_cell_length_a 8.4047(7)
_cell_length_b 8.8853(8)
_cell_length_c 24.000(2)
_cell_measurement_reflns_used 5784
_cell_measurement_temperature 296(2)
_cell_measurement_theta_max 29.08
_cell_measurement_theta_min 2.44
_cell_volume 1792.3(3)
_computing_cell_refinement 'Bruker SAINT'
_computing_data_collection 'Bruker APEX2'
_computing_data_reduction 'Bruker SAINT'
_computing_molecular_graphics 'Bruker SHELXTL'
_computing_publication_material 'Bruker SHELXTL'
_computing_structure_refinement 'SHELXL-97 (Sheldrick, 2008)'
_computing_structure_solution 'SHELXS-97 (Sheldrick, 2008)'
_diffrn_ambient_temperature 296(2)
_diffrn_measured_fraction_theta_full 0.997
_diffrn_measured_fraction_theta_max 0.997
_diffrn_measurement_device_type 'Bruker APEX-II CCD'
_diffrn_measurement_method '\f and \w scans'
_diffrn_radiation_monochromator graphite
_diffrn_radiation_source 'fine-focus sealed tube'
_diffrn_radiation_type MoK\a
_diffrn_radiation_wavelength 0.71073
_diffrn_reflns_av_R_equivalents 0.0274
_diffrn_reflns_av_sigmaI/netI 0.0291
_diffrn_reflns_limit_h_max 10
_diffrn_reflns_limit_h_min -11
_diffrn_reflns_limit_k_max 12
_diffrn_reflns_limit_k_min -12
_diffrn_reflns_limit_l_max 32
_diffrn_reflns_limit_l_min -32
_diffrn_reflns_number 16132
_diffrn_reflns_theta_full 28.99
_diffrn_reflns_theta_max 28.99
_diffrn_reflns_theta_min 1.70
_exptl_absorpt_coefficient_mu 0.196
_exptl_absorpt_correction_T_max 0.9712
_exptl_absorpt_correction_T_min 0.9526
_exptl_absorpt_correction_type multi-scan
_exptl_absorpt_process_details sadabs
_exptl_crystal_colour colourless
_exptl_crystal_density_diffrn 1.306
_exptl_crystal_density_method 'not measured'
_exptl_crystal_description block
_exptl_crystal_F_000 744
_exptl_crystal_size_max 0.25
_exptl_crystal_size_mid 0.20
_exptl_crystal_size_min 0.15
_refine_diff_density_max 0.236
_refine_diff_density_min -0.253
_refine_diff_density_rms 0.055
_refine_ls_abs_structure_details 'Flack H D (1983), Acta Cryst. A39, 876-881'
_refine_ls_abs_structure_Flack 0.07(6)
_refine_ls_extinction_method none
_refine_ls_goodness_of_fit_ref 1.049
_refine_ls_hydrogen_treatment constr
_refine_ls_matrix_type full
_refine_ls_number_parameters 227
_refine_ls_number_reflns 4755
_refine_ls_number_restraints 0
_refine_ls_restrained_S_all 1.049
_refine_ls_R_factor_all 0.0463
_refine_ls_R_factor_gt 0.0373
_refine_ls_shift/su_max 0.001
_refine_ls_shift/su_mean 0.000
_refine_ls_structure_factor_coef Fsqd
_refine_ls_weighting_details 'calc w=1/[\s^2^(Fo^2^)+(0.0607P)^2^+0.0710P] where P=(Fo^2^+2Fc^2^)/3'
_refine_ls_weighting_scheme calc
_refine_ls_wR_factor_gt 0.0967
_refine_ls_wR_factor_ref 0.1019
_reflns_number_gt 4096
_reflns_number_total 4755
_reflns_threshold_expression >2sigma(I)
_cod_data_source_file c6sc00176a2.cif
_cod_data_source_block mo_dm11493_0m
_cod_depositor_comments
;
The following automatic conversions were performed:

'_symmetry_cell_setting' value 'Orthorhombic' changed to
'orthorhombic' according to
/usr/data/users/saulius/crontab/automatic-downloads/rss-feeds/RSC/lib/dictionaries/cif_core.dic
dictionary named 'cif_core.dic' version 2.4.2 from 2011-04-26.

Automatic conversion script
Id: cif_fix_values 4268 2015-11-12 08:31:59Z antanas 

 Adding full bibliography for 1542957--1542962.cif.
;
_cod_original_sg_symbol_H-M P2(1)2(1)2(1)
_cod_database_code 1542960

loop_
_symmetry_equiv_pos_as_xyz
'x, y, z'
'x+1/2, -y+1/2, -z'
'-x, y+1/2, -z+1/2'
'-x+1/2, -y, z+1/2'

loop_
_atom_site_label
_atom_site_type_symbol
_atom_site_fract_x
_atom_site_fract_y
_atom_site_fract_z
_atom_site_U_iso_or_equiv
_atom_site_adp_type
_atom_site_occupancy
_atom_site_symmetry_multiplicity
_atom_site_calc_flag
_atom_site_refinement_flags
S1 S 0.32969(5) 0.94615(5) 0.151976(16) 0.04120(11) Uani 1 1 d .
O1 O 0.20830(18) 1.01271(16) 0.11852(5) 0.0559(4) Uani 1 1 d .
O2 O 0.3339(2) 0.97943(15) 0.21026(5) 0.0588(4) Uani 1 1 d .
N1 N 0.31239(18) 0.76499(15) 0.14662(5) 0.0390(3) Uani 1 1 d .
N2 N 0.66668(16) 0.52330(17) 0.16909(5) 0.0410(3) Uani 1 1 d .
H2 H 0.6898 0.5158 0.2039 0.049 Uiso 1 1 calc R
C1 C 0.2667(2) 0.6956(2) 0.09311(7) 0.0440(4) Uani 1 1 d .
H1A H 0.1966 0.7640 0.0734 0.053 Uiso 1 1 calc R
H1B H 0.2073 0.6042 0.1006 0.053 Uiso 1 1 calc R
C2 C 0.4087(2) 0.6568(2) 0.05514(7) 0.0425(4) Uani 1 1 d .
H2A H 0.4506 0.7500 0.0389 0.051 Uiso 1 1 calc R
C3 C 0.5357(2) 0.58594(19) 0.09082(7) 0.0376(3) Uani 1 1 d .
C4 C 0.6768(2) 0.50356(18) 0.07549(6) 0.0388(3) Uani 1 1 d .
C5 C 0.7437(2) 0.4547(2) 0.02497(8) 0.0504(4) Uani 1 1 d .
H5 H 0.6943 0.4760 -0.0088 0.060 Uiso 1 1 calc R
C6 C 0.8840(3) 0.3745(2) 0.02642(9) 0.0606(6) Uani 1 1 d .
H6 H 0.9287 0.3417 -0.0069 0.073 Uiso 1 1 calc R
C7 C 0.9604(3) 0.3414(3) 0.07602(10) 0.0598(5) Uani 1 1 d .
H7 H 1.0550 0.2871 0.0753 0.072 Uiso 1 1 calc R
C8 C 0.8983(2) 0.3875(2) 0.12685(9) 0.0512(5) Uani 1 1 d .
H8 H 0.9501 0.3667 0.1602 0.061 Uiso 1 1 calc R
C9 C 0.75568(19) 0.46621(19) 0.12573(7) 0.0395(3) Uani 1 1 d .
C10 C 0.5350(2) 0.59417(18) 0.14761(7) 0.0373(3) Uani 1 1 d .
C11 C 0.4135(2) 0.66948(19) 0.18343(6) 0.0367(3) Uani 1 1 d .
H11 H 0.4695 0.7359 0.2095 0.044 Uiso 1 1 calc R
C12 C 0.30842(19) 0.56402(18) 0.21735(6) 0.0378(3) Uani 1 1 d .
C13 C 0.2982(2) 0.4109(2) 0.20693(8) 0.0476(4) Uani 1 1 d .
H13 H 0.3578 0.3686 0.1783 0.057 Uiso 1 1 calc R
C14 C 0.1994(3) 0.3199(2) 0.23908(9) 0.0550(5) Uani 1 1 d .
H14 H 0.1928 0.2174 0.2315 0.066 Uiso 1 1 calc R
C15 C 0.1116(2) 0.3803(2) 0.28185(9) 0.0525(5) Uani 1 1 d .
H15 H 0.0469 0.3188 0.3035 0.063 Uiso 1 1 calc R
C16 C 0.1200(2) 0.5323(2) 0.29237(9) 0.0544(5) Uani 1 1 d .
H16 H 0.0598 0.5741 0.3209 0.065 Uiso 1 1 calc R
C17 C 0.2182(2) 0.6230(2) 0.26043(8) 0.0479(4) Uani 1 1 d .
H17 H 0.2237 0.7255 0.2681 0.057 Uiso 1 1 calc R
C18 C 0.3561(3) 0.5546(3) 0.00900(9) 0.0647(6) Uani 1 1 d .
H18 H 0.3218 0.4585 0.0185 0.078 Uiso 1 1 calc R
C19 C 0.3550(3) 0.5913(5) -0.04354(10) 0.0983(11) Uani 1 1 d .
H19A H 0.3885 0.6865 -0.0545 0.118 Uiso 1 1 calc R
H19B H 0.3208 0.5222 -0.0701 0.118 Uiso 1 1 calc R
C20 C 0.5150(3) 0.9999(3) 0.12455(10) 0.0642(6) Uani 1 1 d .
H20A H 0.5179 0.9777 0.0854 0.096 Uiso 1 1 calc R
H20B H 0.5981 0.9455 0.1432 0.096 Uiso 1 1 calc R
H20C H 0.5302 1.1059 0.1301 0.096 Uiso 1 1 calc R

loop_
_atom_site_aniso_label
_atom_site_aniso_U_11
_atom_site_aniso_U_22
_atom_site_aniso_U_33
_atom_site_aniso_U_23
_atom_site_aniso_U_13
_atom_site_aniso_U_12
S1 0.0500(2) 0.0462(2) 0.02738(17) -0.00159(16) 0.00352(17) 0.01210(18)
O1 0.0640(8) 0.0604(7) 0.0435(7) 0.0045(6) -0.0029(6) 0.0243(7)
O2 0.0905(10) 0.0569(7) 0.0289(6) -0.0089(5) 0.0026(7) 0.0179(8)
N1 0.0437(7) 0.0458(7) 0.0277(6) -0.0001(5) -0.0034(6) 0.0105(6)
N2 0.0405(7) 0.0577(8) 0.0248(6) 0.0041(5) 0.0000(5) 0.0108(7)
C1 0.0429(9) 0.0537(9) 0.0355(8) -0.0042(7) -0.0099(7) 0.0106(8)
C2 0.0483(9) 0.0529(9) 0.0262(7) -0.0047(7) -0.0083(7) 0.0102(8)
C3 0.0413(8) 0.0458(9) 0.0258(7) -0.0005(6) -0.0009(6) 0.0066(7)
C4 0.0440(8) 0.0420(7) 0.0304(7) 0.0013(6) 0.0033(7) 0.0053(7)
C5 0.0637(11) 0.0538(10) 0.0336(8) 0.0002(8) 0.0097(7) 0.0090(10)
C6 0.0709(13) 0.0629(12) 0.0479(11) 0.0006(9) 0.0249(10) 0.0170(10)
C7 0.0507(11) 0.0641(12) 0.0646(13) 0.0074(10) 0.0183(10) 0.0202(9)
C8 0.0438(9) 0.0608(11) 0.0490(11) 0.0117(9) 0.0046(8) 0.0118(8)
C9 0.0387(8) 0.0462(9) 0.0335(8) 0.0043(7) 0.0048(6) 0.0041(7)
C10 0.0372(8) 0.0477(8) 0.0270(7) -0.0001(6) 0.0008(6) 0.0074(6)
C11 0.0390(8) 0.0451(8) 0.0258(7) 0.0000(6) -0.0011(6) 0.0090(7)
C12 0.0363(8) 0.0456(8) 0.0314(7) -0.0004(6) -0.0004(6) 0.0079(7)
C13 0.0496(10) 0.0458(9) 0.0475(10) -0.0063(7) 0.0002(8) 0.0104(8)
C14 0.0572(12) 0.0408(9) 0.0672(13) 0.0019(8) -0.0050(10) 0.0024(9)
C15 0.0470(10) 0.0545(11) 0.0560(12) 0.0124(9) 0.0017(9) -0.0022(8)
C16 0.0537(10) 0.0588(11) 0.0508(11) 0.0032(9) 0.0163(8) 0.0044(9)
C17 0.0548(11) 0.0443(9) 0.0445(10) -0.0017(7) 0.0128(8) 0.0054(8)
C18 0.0604(12) 0.0836(14) 0.0501(11) -0.0284(11) -0.0181(9) 0.0178(12)
C19 0.0670(15) 0.185(3) 0.0429(12) -0.0431(16) -0.0198(11) 0.0321(18)
C20 0.0640(12) 0.0694(13) 0.0593(14) -0.0005(11) 0.0087(11) -0.0113(11)

loop_
_atom_type_symbol
_atom_type_description
_atom_type_scat_dispersion_real
_atom_type_scat_dispersion_imag
_atom_type_scat_source
C C 0.0033 0.0016 'International Tables Vol C Tables 4.2.6.8 and 6.1.1.4'
H H 0.0000 0.0000 'International Tables Vol C Tables 4.2.6.8 and 6.1.1.4'
N N 0.0061 0.0033 'International Tables Vol C Tables 4.2.6.8 and 6.1.1.4'
O O 0.0106 0.0060 'International Tables Vol C Tables 4.2.6.8 and 6.1.1.4'
S S 0.1246 0.1234 'International Tables Vol C Tables 4.2.6.8 and 6.1.1.4'

loop_
_geom_angle_atom_site_label_1
_geom_angle_atom_site_label_2
_geom_angle_atom_site_label_3
_geom_angle
O1 S1 O2 118.85(8)
O1 S1 N1 107.63(8)
O2 S1 N1 106.56(8)
O1 S1 C20 108.09(10)
O2 S1 C20 106.74(11)
N1 S1 C20 108.65(10)
C1 N1 C11 115.23(13)
C1 N1 S1 120.47(11)
C11 N1 S1 117.84(11)
C10 N2 C9 108.82(13)
C10 N2 H2 125.6
C9 N2 H2 125.6
N1 C1 C2 114.01(14)
N1 C1 H1A 108.8
C2 C1 H1A 108.8
N1 C1 H1B 108.8
C2 C1 H1B 108.8
H1A C1 H1B 107.6
C18 C2 C3 112.06(16)
C18 C2 C1 110.12(16)
C3 C2 C1 107.83(14)
C18 C2 H2A 108.9
C3 C2 H2A 108.9
C1 C2 H2A 108.9
C10 C3 C4 106.59(14)
C10 C3 C2 122.83(15)
C4 C3 C2 130.56(14)
C5 C4 C9 118.35(16)
C5 C4 C3 134.96(15)
C9 C4 C3 106.68(13)
C6 C5 C4 118.72(18)
C6 C5 H5 120.6
C4 C5 H5 120.6
C5 C6 C7 121.89(18)
C5 C6 H6 119.1
C7 C6 H6 119.1
C6 C7 C8 121.25(18)
C6 C7 H7 119.4
C8 C7 H7 119.4
C9 C8 C7 117.13(18)
C9 C8 H8 121.4
C7 C8 H8 121.4
N2 C9 C8 129.74(16)
N2 C9 C4 107.61(14)
C8 C9 C4 122.64(16)
C3 C10 N2 110.29(14)
C3 C10 C11 126.99(15)
N2 C10 C11 122.72(14)
N1 C11 C10 107.69(13)
N1 C11 C12 109.66(13)
C10 C11 C12 115.37(14)
N1 C11 H11 108.0
C10 C11 H11 108.0
C12 C11 H11 108.0
C17 C12 C13 118.19(17)
C17 C12 C11 118.90(15)
C13 C12 C11 122.91(16)
C12 C13 C14 120.46(18)
C12 C13 H13 119.8
C14 C13 H13 119.8
C15 C14 C13 120.54(17)
C15 C14 H14 119.7
C13 C14 H14 119.7
C14 C15 C16 119.52(19)
C14 C15 H15 120.2
C16 C15 H15 120.2
C15 C16 C17 120.04(19)
C15 C16 H16 120.0
C17 C16 H16 120.0
C16 C17 C12 121.25(17)
C16 C17 H17 119.4
C12 C17 H17 119.4
C19 C18 C2 124.4(3)
C19 C18 H18 117.8
C2 C18 H18 117.8
C18 C19 H19A 120.0
C18 C19 H19B 120.0
H19A C19 H19B 120.0
S1 C20 H20A 109.5
S1 C20 H20B 109.5
H20A C20 H20B 109.5
S1 C20 H20C 109.5
H20A C20 H20C 109.5
H20B C20 H20C 109.5

loop_
_geom_bond_atom_site_label_1
_geom_bond_atom_site_label_2
_geom_bond_distance
S1 O1 1.4266(14)
S1 O2 1.4302(12)
S1 N1 1.6213(14)
S1 C20 1.757(2)
N1 C1 1.475(2)
N1 C11 1.491(2)
N2 C10 1.374(2)
N2 C9 1.378(2)
N2 H2 0.8600
C1 C2 1.540(3)
C1 H1A 0.9700
C1 H1B 0.9700
C2 C18 1.499(2)
C2 C3 1.507(2)
C2 H2A 0.9800
C3 C10 1.365(2)
C3 C4 1.441(2)
C4 C5 1.406(2)
C4 C9 1.416(2)
C5 C6 1.378(3)
C5 H5 0.9300
C6 C7 1.384(3)
C6 H6 0.9300
C7 C8 1.389(3)
C7 H7 0.9300
C8 C9 1.388(2)
C8 H8 0.9300
C10 C11 1.493(2)
C11 C12 1.523(2)
C11 H11 0.9800
C12 C17 1.385(2)
C12 C13 1.386(2)
C13 C14 1.392(3)
C13 H13 0.9300
C14 C15 1.373(3)
C14 H14 0.9300
C15 C16 1.376(3)
C15 H15 0.9300
C16 C17 1.385(3)
C16 H16 0.9300
C17 H17 0.9300
C18 C19 1.302(4)
C18 H18 0.9300
C19 H19A 0.9300
C19 H19B 0.9300
C20 H20A 0.9600
C20 H20B 0.9600
C20 H20C 0.9600

loop_
_geom_hbond_atom_site_label_D
_geom_hbond_atom_site_label_H
_geom_hbond_atom_site_label_A
_geom_hbond_distance_DH
_geom_hbond_distance_HA
_geom_hbond_distance_DA
_geom_hbond_angle_DHA
_geom_hbond_site_symmetry_A
N2 H2 O2 0.86 2.10 2.9218(17) 161.0 3_645
